data_7153017
loop_
_publ_author_name
'Vidyasagar, Adiyala'
'Pathigoolla, Atchutarao'
'Sureshan, Kana M.'

_publ_section_title
;
 Chemoselective alcoholysis/acetolysis of trans-ketals over cis-ketals and
 its application in the total synthesis of the cellular second messenger,
 d-myo-inositol-1,4,5-trisphosphate.
;
_journal_issue 33
_journal_name_full 'Organic &amp; biomolecular chemistry'
_journal_page_first 5443
_journal_page_last 5453
_journal_paper_doi 10.1039/c3ob40789f
_journal_volume 11
_journal_year 2013
_chemical_formula_moiety 'C12 H20 O6'
_chemical_formula_sum 'C12 H20 O6'
_chemical_formula_weight 260.28
_chemical_name_systematic
;
?
;
_space_group_IT_number 19
_symmetry_cell_setting orthorhombic
_symmetry_space_group_name_Hall 'P 2ac 2ab'
_symmetry_space_group_name_H-M 'P 21 21 21'
_atom_sites_solution_hydrogens geom
_atom_sites_solution_primary direct
_atom_sites_solution_secondary difmap
_audit_creation_method SHELXL-97
_cell_angle_alpha 90.00
_cell_angle_beta 90.00
_cell_angle_gamma 90.00
_cell_formula_units_Z 4
_cell_length_a 5.6971(2)
_cell_length_b 11.5145(3)
_cell_length_c 19.4201(5)
_cell_measurement_reflns_used 5260
_cell_measurement_temperature 293(2)
_cell_measurement_theta_max 28.36
_cell_measurement_theta_min 3.61
_cell_volume 1273.94(6)
_computing_cell_refinement 'Bruker SAINT'
_computing_data_collection 'Bruker APEX2'
_computing_data_reduction 'Bruker SAINT'
_computing_molecular_graphics 'Bruker SHELXTL'
_computing_publication_material 'Bruker SHELXTL'
_computing_structure_refinement 'SHELXL-97 (Sheldrick, 2008)'
_computing_structure_solution 'SHELXS-97 (Sheldrick, 2008)'
_diffrn_ambient_temperature 293(2)
_diffrn_measured_fraction_theta_full 0.992
_diffrn_measured_fraction_theta_max 0.992
_diffrn_measurement_device_type 'Bruker APEX-II CCD'
_diffrn_measurement_method '\f and \w scans'
_diffrn_radiation_monochromator graphite
_diffrn_radiation_source 'fine-focus sealed tube'
_diffrn_radiation_type MoK\a
_diffrn_radiation_wavelength 0.71073
_diffrn_reflns_av_R_equivalents 0.0119
_diffrn_reflns_av_sigmaI/netI 0.0140
_diffrn_reflns_limit_h_max 5
_diffrn_reflns_limit_h_min -6
_diffrn_reflns_limit_k_max 13
_diffrn_reflns_limit_k_min -13
_diffrn_reflns_limit_l_max 23
_diffrn_reflns_limit_l_min -20
_diffrn_reflns_number 5497
_diffrn_reflns_theta_full 25.00
_diffrn_reflns_theta_max 25.00
_diffrn_reflns_theta_min 2.06
_diffrn_standards_number 0
_exptl_absorpt_coefficient_mu 0.108
_exptl_absorpt_correction_T_max 0.9892
_exptl_absorpt_correction_T_min 0.9786
_exptl_absorpt_correction_type multi-scan
_exptl_absorpt_process_details SADABS
_exptl_crystal_colour colourless
_exptl_crystal_density_diffrn 1.357
_exptl_crystal_density_meas 1.355
_exptl_crystal_density_method 'not measured'
_exptl_crystal_description block
_exptl_crystal_F_000 560
_exptl_crystal_size_max 0.20
_exptl_crystal_size_mid 0.15
_exptl_crystal_size_min 0.10
_refine_diff_density_max 0.195
_refine_diff_density_min -0.173
_refine_diff_density_rms 0.031
_refine_ls_abs_structure_details 'Flack H D (1983), Acta Cryst. A39, 876-881'
_refine_ls_abs_structure_Flack 0.0(9)
_refine_ls_extinction_method none
_refine_ls_goodness_of_fit_ref 1.059
_refine_ls_hydrogen_treatment constr
_refine_ls_matrix_type full
_refine_ls_number_parameters 163
_refine_ls_number_reflns 2187
_refine_ls_number_restraints 0
_refine_ls_restrained_S_all 1.059
_refine_ls_R_factor_all 0.0292
_refine_ls_R_factor_gt 0.0285
_refine_ls_shift/su_max 0.001
_refine_ls_shift/su_mean 0.000
_refine_ls_structure_factor_coef Fsqd
_refine_ls_weighting_details 'calc w=1/[\s^2^(Fo^2^)+(0.0487P)^2^+0.2423P] where P=(Fo^2^+2Fc^2^)/3'
_refine_ls_weighting_scheme calc
_refine_ls_wR_factor_gt 0.0810
_refine_ls_wR_factor_ref 0.0823
_reflns_number_gt 2133
_reflns_number_total 2187
_reflns_threshold_expression >2\s(I)
_cod_data_source_file c3ob40789f.txt
_cod_data_source_block 0092_080113_kms_d_167_0m
_cod_depositor_comments
;
The following automatic conversions were performed:

'_symmetry_cell_setting' value 'Orthorhombic' changed to
'orthorhombic' according to
/home/saulius/struct/CIF-dictionaries/cif_core.dic dictionary named
'cif_core.dic' version 2.4.2 from 2011-04-26.

Automatic conversion script
Id: cif_fix_values 1891 2012-01-12 08:04:46Z andrius 
;
_cod_original_sg_symbol_H-M P2(1)2(1)2(1)
_cod_database_code 7153017

loop_
_symmetry_equiv_pos_as_xyz
'x, y, z'
'-x+1/2, -y, z+1/2'
'-x, y+1/2, -z+1/2'
'x+1/2, -y+1/2, -z'

loop_
_atom_site_label
_atom_site_type_symbol
_atom_site_fract_x
_atom_site_fract_y
_atom_site_fract_z
_atom_site_U_iso_or_equiv
_atom_site_adp_type
_atom_site_occupancy
_atom_site_symmetry_multiplicity
_atom_site_calc_flag
_atom_site_refinement_flags
C1 C 0.5745(3) 0.21604(12) 0.72636(7) 0.0280(3) Uani 1 1 d .
H1 H 0.6951 0.2628 0.7493 0.034 Uiso 1 1 calc R
C2 C 0.4282(3) 0.29436(12) 0.67888(7) 0.0306(3) Uani 1 1 d .
H2 H 0.5179 0.3644 0.6675 0.037 Uiso 1 1 calc R
C3 C 0.1914(3) 0.32855(13) 0.70868(8) 0.0319(3) Uani 1 1 d .
H3 H 0.0841 0.2628 0.7027 0.038 Uiso 1 1 calc R
C4 C 0.2236(3) 0.34896(13) 0.78627(8) 0.0336(3) Uani 1 1 d .
H4 H 0.3624 0.3976 0.7938 0.040 Uiso 1 1 calc R
C5 C 0.2605(3) 0.23207(13) 0.82045(8) 0.0312(3) Uani 1 1 d .
H5 H 0.1090 0.1930 0.8265 0.037 Uiso 1 1 calc R
C6 C 0.4305(3) 0.15219(12) 0.78026(7) 0.0289(3) Uani 1 1 d .
H6 H 0.3431 0.0885 0.7587 0.035 Uiso 1 1 calc R
C7 C 0.6025(3) 0.15589(14) 0.61099(7) 0.0345(3) Uani 1 1 d .
C8 C 0.7922(3) 0.21729(17) 0.57099(9) 0.0473(4) Uani 1 1 d .
H8A H 0.9263 0.1674 0.5668 0.071 Uiso 1 1 calc R
H8B H 0.8363 0.2871 0.5947 0.071 Uiso 1 1 calc R
H8C H 0.7346 0.2365 0.5259 0.071 Uiso 1 1 calc R
C9 C 0.5296(4) 0.04243(18) 0.57898(10) 0.0588(5) Uani 1 1 d .
H9A H 0.6650 -0.0062 0.5731 0.088 Uiso 1 1 calc R
H9B H 0.4586 0.0569 0.5350 0.088 Uiso 1 1 calc R
H9C H 0.4186 0.0042 0.6085 0.088 Uiso 1 1 calc R
C10 C 0.5100(3) 0.14733(13) 0.89916(7) 0.0330(3) Uani 1 1 d .
C11 C 0.7222(3) 0.18434(18) 0.93906(9) 0.0498(5) Uani 1 1 d .
H11A H 0.8182 0.1178 0.9487 0.075 Uiso 1 1 calc R
H11B H 0.6739 0.2196 0.9815 0.075 Uiso 1 1 calc R
H11C H 0.8106 0.2394 0.9125 0.075 Uiso 1 1 calc R
C12 C 0.3714(4) 0.05238(15) 0.93393(9) 0.0468(4) Uani 1 1 d .
H12A H 0.4719 -0.0130 0.9424 0.070 Uiso 1 1 calc R
H12B H 0.2440 0.0291 0.9047 0.070 Uiso 1 1 calc R
H12C H 0.3102 0.0806 0.9768 0.070 Uiso 1 1 calc R
O1 O 0.6845(2) 0.13521(9) 0.68072(5) 0.0360(3) Uani 1 1 d .
O2 O 0.3986(2) 0.22525(10) 0.61863(5) 0.0390(3) Uani 1 1 d .
O3 O 0.0912(2) 0.42649(9) 0.67502(7) 0.0445(3) Uani 1 1 d .
H3A H 0.1404 0.4862 0.6929 0.067 Uiso 1 1 calc R
O4 O 0.0255(2) 0.40274(11) 0.81691(7) 0.0505(3) Uani 1 1 d .
H4A H 0.0032 0.4662 0.7989 0.076 Uiso 1 1 calc R
O5 O 0.3710(2) 0.24643(9) 0.88545(5) 0.0390(3) Uani 1 1 d .
O6 O 0.5846(2) 0.10748(9) 0.83187(5) 0.0393(3) Uani 1 1 d .

loop_
_atom_site_aniso_label
_atom_site_aniso_U_11
_atom_site_aniso_U_22
_atom_site_aniso_U_33
_atom_site_aniso_U_23
_atom_site_aniso_U_13
_atom_site_aniso_U_12
C1 0.0265(7) 0.0285(7) 0.0289(7) -0.0015(5) -0.0023(6) -0.0005(6)
C2 0.0311(7) 0.0308(7) 0.0300(7) 0.0042(6) -0.0031(6) -0.0041(6)
C3 0.0279(7) 0.0267(7) 0.0411(8) 0.0062(6) -0.0047(6) -0.0021(6)
C4 0.0302(7) 0.0288(7) 0.0419(8) -0.0023(6) -0.0001(6) 0.0017(6)
C5 0.0304(7) 0.0310(7) 0.0323(7) -0.0011(6) 0.0022(6) -0.0004(6)
C6 0.0339(7) 0.0255(6) 0.0272(7) -0.0012(6) -0.0023(6) -0.0009(6)
C7 0.0376(8) 0.0394(8) 0.0265(7) 0.0010(6) -0.0040(7) 0.0028(7)
C8 0.0442(9) 0.0629(11) 0.0347(8) 0.0075(8) 0.0030(7) 0.0014(9)
C9 0.0767(14) 0.0495(10) 0.0502(10) -0.0109(9) -0.0123(10) -0.0035(11)
C10 0.0417(8) 0.0322(7) 0.0252(7) -0.0024(6) 0.0042(6) 0.0041(7)
C11 0.0486(10) 0.0605(11) 0.0402(9) -0.0032(8) -0.0029(8) -0.0028(9)
C12 0.0594(11) 0.0418(9) 0.0393(9) 0.0035(8) 0.0103(8) -0.0025(9)
O1 0.0413(6) 0.0420(6) 0.0245(5) 0.0010(5) 0.0019(5) 0.0112(5)
O2 0.0370(6) 0.0500(6) 0.0299(5) -0.0018(5) -0.0064(5) 0.0052(6)
O3 0.0372(6) 0.0354(6) 0.0609(7) 0.0105(5) -0.0121(6) 0.0033(5)
O4 0.0488(7) 0.0448(7) 0.0578(8) -0.0037(6) 0.0075(6) 0.0167(6)
O5 0.0517(7) 0.0353(6) 0.0299(5) -0.0053(5) 0.0007(5) 0.0097(5)
O6 0.0531(7) 0.0416(6) 0.0232(5) 0.0012(4) 0.0037(5) 0.0197(6)

loop_
_atom_type_symbol
_atom_type_description
_atom_type_scat_dispersion_real
_atom_type_scat_dispersion_imag
_atom_type_scat_source
C C 0.0033 0.0016 'International Tables Vol C Tables 4.2.6.8 and 6.1.1.4'
H H 0.0000 0.0000 'International Tables Vol C Tables 4.2.6.8 and 6.1.1.4'
O O 0.0106 0.0060 'International Tables Vol C Tables 4.2.6.8 and 6.1.1.4'

loop_
_geom_angle_atom_site_label_1
_geom_angle_atom_site_label_2
_geom_angle_atom_site_label_3
_geom_angle
O1 C1 C6 110.41(11)
O1 C1 C2 104.36(11)
C6 C1 C2 113.87(12)
O1 C1 H1 109.3
C6 C1 H1 109.3
C2 C1 H1 109.3
O2 C2 C3 110.62(12)
O2 C2 C1 103.25(11)
C3 C2 C1 113.91(12)
O2 C2 H2 109.6
C3 C2 H2 109.6
C1 C2 H2 109.6
O3 C3 C2 112.72(13)
O3 C3 C4 112.16(13)
C2 C3 C4 107.87(12)
O3 C3 H3 108.0
C2 C3 H3 108.0
C4 C3 H3 108.0
O4 C4 C5 108.32(13)
O4 C4 C3 112.54(13)
C5 C4 C3 108.09(12)
O4 C4 H4 109.3
C5 C4 H4 109.3
C3 C4 H4 109.3
O5 C5 C4 110.33(12)
O5 C5 C6 103.89(12)
C4 C5 C6 113.19(12)
O5 C5 H5 109.8
C4 C5 H5 109.8
C6 C5 H5 109.8
O6 C6 C1 109.00(12)
O6 C6 C5 104.19(10)
C1 C6 C5 113.45(11)
O6 C6 H6 110.0
C1 C6 H6 110.0
C5 C6 H6 110.0
O2 C7 O1 104.97(11)
O2 C7 C9 107.80(15)
O1 C7 C9 109.37(14)
O2 C7 C8 112.17(13)
O1 C7 C8 109.10(13)
C9 C7 C8 113.10(15)
C7 C8 H8A 109.5
C7 C8 H8B 109.5
H8A C8 H8B 109.5
C7 C8 H8C 109.5
H8A C8 H8C 109.5
H8B C8 H8C 109.5
C7 C9 H9A 109.5
C7 C9 H9B 109.5
H9A C9 H9B 109.5
C7 C9 H9C 109.5
H9A C9 H9C 109.5
H9B C9 H9C 109.5
O5 C10 O6 104.48(11)
O5 C10 C11 108.65(13)
O6 C10 C11 108.64(13)
O5 C10 C12 112.10(14)
O6 C10 C12 109.15(12)
C11 C10 C12 113.40(14)
C10 C11 H11A 109.5
C10 C11 H11B 109.5
H11A C11 H11B 109.5
C10 C11 H11C 109.5
H11A C11 H11C 109.5
H11B C11 H11C 109.5
C10 C12 H12A 109.5
C10 C12 H12B 109.5
H12A C12 H12B 109.5
C10 C12 H12C 109.5
H12A C12 H12C 109.5
H12B C12 H12C 109.5
C1 O1 C7 109.28(11)
C7 O2 C2 107.67(11)
C3 O3 H3A 109.5
C4 O4 H4A 109.5
C10 O5 C5 108.77(11)
C6 O6 C10 109.77(11)

loop_
_geom_bond_atom_site_label_1
_geom_bond_atom_site_label_2
_geom_bond_distance
C1 O1 1.4300(17)
C1 C6 1.5197(19)
C1 C2 1.536(2)
C1 H1 0.9800
C2 O2 1.4250(18)
C2 C3 1.520(2)
C2 H2 0.9800
C3 O3 1.4227(18)
C3 C4 1.536(2)
C3 H3 0.9800
C4 O4 1.4180(19)
C4 C5 1.515(2)
C4 H4 0.9800
C5 O5 1.4202(19)
C5 C6 1.547(2)
C5 H5 0.9800
C6 O6 1.4286(18)
C6 H6 0.9800
C7 O2 1.418(2)
C7 O1 1.4522(18)
C7 C9 1.505(2)
C7 C8 1.507(2)
C8 H8A 0.9600
C8 H8B 0.9600
C8 H8C 0.9600
C9 H9A 0.9600
C9 H9B 0.9600
C9 H9C 0.9600
C10 O5 1.4141(19)
C10 O6 1.4489(16)
C10 C11 1.498(2)
C10 C12 1.508(2)
C11 H11A 0.9600
C11 H11B 0.9600
C11 H11C 0.9600
C12 H12A 0.9600
C12 H12B 0.9600
C12 H12C 0.9600
O3 H3A 0.8200
O4 H4A 0.8200

loop_
_geom_hbond_atom_site_label_D
_geom_hbond_atom_site_label_H
_geom_hbond_atom_site_label_A
_geom_hbond_distance_DH
_geom_hbond_distance_HA
_geom_hbond_distance_DA
_geom_hbond_angle_DHA
_geom_hbond_site_symmetry_A
O3 H3A O6 0.82 2.15 2.7878(16) 134.3 3_656

loop_
_geom_torsion_atom_site_label_1
_geom_torsion_atom_site_label_2
_geom_torsion_atom_site_label_3
_geom_torsion_atom_site_label_4
_geom_torsion
O1 C1 C2 O2 21.50(14)
C6 C1 C2 O2 -98.97(13)
O1 C1 C2 C3 141.52(12)
C6 C1 C2 C3 21.05(17)
O2 C2 C3 O3 -82.15(15)
C1 C2 C3 O3 162.09(12)
O2 C2 C3 C4 153.46(11)
C1 C2 C3 C4 37.70(16)
O3 C3 C4 O4 43.83(18)
C2 C3 C4 O4 168.56(12)
O3 C3 C4 C5 163.41(13)
C2 C3 C4 C5 -71.87(15)
O4 C4 C5 O5 -78.33(16)
C3 C4 C5 O5 159.47(12)
O4 C4 C5 C6 165.75(12)
C3 C4 C5 C6 43.55(17)
O1 C1 C6 O6 78.09(13)
C2 C1 C6 O6 -164.90(12)
O1 C1 C6 C5 -166.32(12)
C2 C1 C6 C5 -49.31(16)
O5 C5 C6 O6 14.05(15)
C4 C5 C6 O6 133.73(13)
O5 C5 C6 C1 -104.36(13)
C4 C5 C6 C1 15.32(17)
C6 C1 O1 C7 119.29(13)
C2 C1 O1 C7 -3.46(15)
O2 C7 O1 C1 -16.07(15)
C9 C7 O1 C1 -131.51(15)
C8 C7 O1 C1 104.32(15)
O1 C7 O2 C2 30.81(15)
C9 C7 O2 C2 147.32(13)
C8 C7 O2 C2 -87.53(15)
C3 C2 O2 C7 -154.72(12)
C1 C2 O2 C7 -32.48(15)
O6 C10 O5 C5 30.65(16)
C11 C10 O5 C5 146.47(13)
C12 C10 O5 C5 -87.41(15)
C4 C5 O5 C10 -149.50(13)
C6 C5 O5 C10 -27.89(15)
C1 C6 O6 C10 125.48(13)
C5 C6 O6 C10 4.07(15)
O5 C10 O6 C6 -20.83(16)
C11 C10 O6 C6 -136.66(14)
C12 C10 O6 C6 99.23(15)
